data_1536598
loop_
_publ_author_name
'Dzyanyi, R.B.'
'Bodak, O.I.'
'Aksel'rud, L.G.'

_publ_section_title
;
 Crystal structure of Yb Fe4 Ge2
;
_journal_name_full 'Izvestiya Akademii Nauk SSSR, Neorganicheskie Materialy'
_journal_page_first 988
_journal_page_last 989
_journal_volume 31
_journal_year 1995
_chemical_formula_sum 'Fe4 Ge2 Yb'
_chemical_name_systematic 'Yb Fe4 Ge2'
_space_group_IT_number 136
_symmetry_space_group_name_Hall '-P 4n 2n'
_symmetry_space_group_name_H-M 'P 42/m n m'
_cell_angle_alpha 90
_cell_angle_beta 90
_cell_angle_gamma 90
_cell_formula_units_Z 2
_cell_length_a 7.2279
_cell_length_b 7.2279
_cell_length_c 3.8764
_cell_volume 202.513
_citation_journal_id_ASTM IVNMAW
_cod_data_source_file Dzyanyi_IVNMAW_1995_1501.cif
_cod_data_source_block Fe4Ge2Yb1
_cod_original_formula_sum 'Fe4 Ge2 Yb1'
_cod_database_code 1536598

loop_
_symmetry_equiv_pos_as_xyz
x,y,z
-y+1/2,x+1/2,z+1/2
-x,-y,z
y+1/2,-x+1/2,z+1/2
x+1/2,-y+1/2,-z+1/2
y,x,-z
-x+1/2,y+1/2,-z+1/2
-y,-x,-z
-x,-y,-z
y-1/2,-x-1/2,-z-1/2
x,y,-z
-y-1/2,x-1/2,-z-1/2
-x-1/2,y-1/2,z-1/2
-y,-x,z
x-1/2,-y-1/2,z-1/2
y,x,z

loop_
_atom_site_label
_atom_site_type_symbol
_atom_site_fract_x
_atom_site_fract_y
_atom_site_fract_z
_atom_site_occupancy
_atom_site_U_iso_or_equiv
Ge1 Ge 0.2146 0.7854 0 1 0.0
Yb1 Yb 0 0 0.5 1 0.0
Fe1 Fe 0.092 0.358 0 1 0.0
